data_4073031
loop_
_publ_author_name
'Jaroschik, Florian'
'Nief, Fran\,cois'
'Le Goff, Xavier-Fr\'ed\'eric'
'Ricard, Louis'

_publ_section_title
;
 Isolation of Stable Organodysprosium(II) Complexes by Chemical Reduction
 of Dysprosium(III) Precursors
;
_journal_issue 5
_journal_name_full Organometallics
_journal_page_first 1123
_journal_paper_doi 10.1021/om0700213
_journal_volume 26
_journal_year 2007
_chemical_formula_moiety C46H86BDyKO6,C7H8?
_chemical_formula_sum 'C56.5 H98 B Dy K O6'
_chemical_formula_weight 1085.76
_chemical_name_systematic
; 
 ? 
;
_space_group_IT_number 2
_symmetry_cell_setting triclinic
_symmetry_space_group_name_Hall '-P 1'
_symmetry_space_group_name_H-M 'P -1'
_atom_sites_solution_hydrogens geom
_atom_sites_solution_primary direct
_atom_sites_solution_secondary difmap
_audit_creation_method SHELXL-97
_cell_angle_alpha 66.3840(10)
_cell_angle_beta 88.7180(10)
_cell_angle_gamma 87.1660(10)
_cell_formula_units_Z 2
_cell_length_a 13.6380(10)
_cell_length_b 15.1260(10)
_cell_length_c 15.7070(10)
_cell_measurement_reflns_used 7398
_cell_measurement_temperature 150.0(1)
_cell_measurement_theta_max 27.485
_cell_measurement_theta_min 0.998
_cell_volume 2965.2(3)
_computing_structure_refinement 'SHELXL-97 (Sheldrick, 1997)'
_computing_structure_solution 'SHELXS-97 (Sheldrick, 1990)'
_diffrn_ambient_temperature 150.0(1)
_diffrn_measured_fraction_theta_full 0.933
_diffrn_measured_fraction_theta_max 0.933
_diffrn_measurement_device_type KappaCCD
_diffrn_measurement_method 'phi and omega scans'
_diffrn_radiation_monochromator graphite
_diffrn_radiation_source 'fine-focus sealed tube'
_diffrn_radiation_type MoK\a
_diffrn_radiation_wavelength 0.71069
_diffrn_reflns_av_R_equivalents 0.0225
_diffrn_reflns_av_sigmaI/netI 0.0358
_diffrn_reflns_limit_h_max 17
_diffrn_reflns_limit_h_min -17
_diffrn_reflns_limit_k_max 19
_diffrn_reflns_limit_k_min -19
_diffrn_reflns_limit_l_max 20
_diffrn_reflns_limit_l_min -20
_diffrn_reflns_number 18438
_diffrn_reflns_theta_full 27.48
_diffrn_reflns_theta_max 27.48
_diffrn_reflns_theta_min 2.81
_exptl_absorpt_coefficient_mu 1.373
_exptl_absorpt_correction_T_max 0.8310
_exptl_absorpt_correction_T_min 0.7521
_exptl_absorpt_correction_type multi-scan
_exptl_crystal_colour 'deep red'
_exptl_crystal_density_diffrn 1.216
_exptl_crystal_density_method 'not measured'
_exptl_crystal_description block
_exptl_crystal_F_000 1150
_exptl_crystal_size_max 0.22
_exptl_crystal_size_mid 0.18
_exptl_crystal_size_min 0.14
_refine_diff_density_max 2.489
_refine_diff_density_min -1.458
_refine_diff_density_rms 0.095
_refine_ls_extinction_method none
_refine_ls_goodness_of_fit_ref 1.059
_refine_ls_hydrogen_treatment mixed
_refine_ls_matrix_type full
_refine_ls_number_parameters 590
_refine_ls_number_reflns 12687
_refine_ls_number_restraints 0
_refine_ls_restrained_S_all 1.059
_refine_ls_R_factor_all 0.0481
_refine_ls_R_factor_gt 0.0408
_refine_ls_shift/su_max 0.001
_refine_ls_shift/su_mean 0.000
_refine_ls_structure_factor_coef Fsqd
_refine_ls_weighting_details 'calc w=1/[\s^2^(Fo^2^)+(0.0597P)^2^+6.0072P] where P=(Fo^2^+2Fc^2^)/3'
_refine_ls_weighting_scheme calc
_refine_ls_wR_factor_gt 0.1138
_refine_ls_wR_factor_ref 0.1191
_reflns_number_gt 11323
_reflns_number_total 12687
_reflns_threshold_expression >2sigma(I)
_cod_data_source_file om0700213si20070109_034632.cif
_cod_data_source_block dyttcpbk
_cod_depositor_comments
;
The following automatic conversions were performed:

'_symmetry_cell_setting' value 'Triclinic' changed to 'triclinic'
according to /home/saulius/struct/CIF-dictionaries/cif_core.dic
dictionary named 'cif_core.dic' version 2.4.1 from 2010-06-29.

Automatic conversion script
Id: cif_fix_values 1715 2011-07-08 13:25:40Z adriana 
;
_cod_original_sg_symbol_H-M 'P-1     '
_cod_original_formula_sum 'C56.50 H98 B Dy K O6'
_cod_database_code 4073031

loop_
_symmetry_equiv_pos_as_xyz
'x, y, z'
'-x, -y, -z'

loop_
_atom_site_label
_atom_site_type_symbol
_atom_site_fract_x
_atom_site_fract_y
_atom_site_fract_z
_atom_site_U_iso_or_equiv
_atom_site_adp_type
_atom_site_occupancy
_atom_site_symmetry_multiplicity
_atom_site_calc_flag
_atom_site_refinement_flags
Dy1 Dy 0.187546(12) 0.170046(11) 0.203718(11) 0.02953(7) Uani 1 1 d .
K1 K 0.36599(6) 0.26902(6) -0.14181(6) 0.03751(18) Uani 1 1 d .
O2 O 0.5338(2) 0.1468(2) -0.1008(2) 0.0432(7) Uani 1 1 d .
O6 O 0.3825(2) 0.4580(2) -0.1560(2) 0.0456(7) Uani 1 1 d .
O5 O 0.2401(2) 0.4224(2) -0.2627(2) 0.0504(7) Uani 1 1 d .
O4 O 0.2078(2) 0.2294(2) -0.2242(2) 0.0488(7) Uani 1 1 d .
O3 O 0.3714(2) 0.1021(2) -0.1823(2) 0.0453(7) Uani 1 1 d .
C1 C -0.0144(3) 0.1394(3) 0.2134(3) 0.0314(7) Uani 1 1 d .
C2 C 0.0198(3) 0.1300(2) 0.1298(2) 0.0287(7) Uani 1 1 d .
C3 C 0.0881(3) 0.0492(2) 0.1587(3) 0.0316(7) Uani 1 1 d .
H999 H 0.1231 0.0269 0.1176 0.038 Uiso 1 1 calc R
O1 O 0.5482(2) 0.3329(2) -0.1061(2) 0.0421(6) Uani 1 1 d .
C4 C 0.0968(3) 0.0066(3) 0.2567(3) 0.0323(7) Uani 1 1 d .
C5 C 0.0343(3) 0.0628(3) 0.2890(3) 0.0331(7) Uani 1 1 d .
H5 H 0.0253 0.0515 0.3526 0.040 Uiso 1 1 calc R
C6 C -0.1034(3) 0.1911(3) 0.2383(3) 0.0356(8) Uani 1 1 d .
C7 C -0.1437(3) 0.2859(3) 0.1630(3) 0.0425(9) Uani 1 1 d .
H7A H -0.0934 0.3342 0.1460 0.064 Uiso 1 1 calc R
H7B H -0.2019 0.3094 0.1868 0.064 Uiso 1 1 calc R
H7C H -0.1616 0.2748 0.1081 0.064 Uiso 1 1 calc R
C8 C -0.0812(3) 0.2155(4) 0.3219(3) 0.0480(10) Uani 1 1 d .
H8A H -0.0641 0.1559 0.3757 0.072 Uiso 1 1 calc R
H8B H -0.1393 0.2477 0.3365 0.072 Uiso 1 1 calc R
H8C H -0.0261 0.2585 0.3066 0.072 Uiso 1 1 calc R
C9 C -0.1879(3) 0.1201(3) 0.2651(3) 0.0489(11) Uani 1 1 d .
H9A H -0.2076 0.1094 0.2104 0.073 Uiso 1 1 calc R
H9B H -0.2441 0.1474 0.2878 0.073 Uiso 1 1 calc R
H9C H -0.1656 0.0584 0.3139 0.073 Uiso 1 1 calc R
C10 C -0.0127(3) 0.1798(3) 0.0277(3) 0.0325(7) Uani 1 1 d .
C11 C -0.1197(3) 0.1536(3) 0.0184(3) 0.0415(9) Uani 1 1 d .
H11A H -0.1237 0.0832 0.0437 0.062 Uiso 1 1 calc R
H11B H -0.1384 0.1810 -0.0473 0.062 Uiso 1 1 calc R
H11C H -0.1643 0.1800 0.0529 0.062 Uiso 1 1 calc R
C12 C 0.0501(3) 0.1426(3) -0.0358(3) 0.0404(9) Uani 1 1 d .
H12A H 0.0371 0.0748 -0.0203 0.061 Uiso 1 1 calc R
H12B H 0.1199 0.1484 -0.0263 0.061 Uiso 1 1 calc R
H12C H 0.0331 0.1812 -0.1009 0.061 Uiso 1 1 calc R
C13 C -0.0024(3) 0.2898(3) -0.0150(3) 0.0411(9) Uani 1 1 d .
H13A H -0.0278 0.3169 -0.0786 0.062 Uiso 1 1 calc R
H13B H 0.0670 0.3042 -0.0159 0.062 Uiso 1 1 calc R
H13C H -0.0397 0.3185 0.0224 0.062 Uiso 1 1 calc R
C14 C 0.1409(3) -0.0941(3) 0.3126(3) 0.0380(8) Uani 1 1 d .
C15 C 0.1524(5) -0.1126(4) 0.4141(3) 0.0670(16) Uani 1 1 d .
H15A H 0.1953 -0.0650 0.4195 0.100 Uiso 1 1 calc R
H15B H 0.1814 -0.1777 0.4478 0.100 Uiso 1 1 calc R
H15C H 0.0879 -0.1070 0.4407 0.100 Uiso 1 1 calc R
C16 C 0.0673(5) -0.1665(3) 0.3074(5) 0.0686(16) Uani 1 1 d .
H16A H 0.0078 -0.1635 0.3424 0.103 Uiso 1 1 calc R
H16B H 0.0973 -0.2321 0.3341 0.103 Uiso 1 1 calc R
H16C H 0.0502 -0.1499 0.2424 0.103 Uiso 1 1 calc R
C17 C 0.2382(4) -0.1118(4) 0.2732(4) 0.0630(15) Uani 1 1 d .
H17A H 0.2301 -0.1000 0.2076 0.094 Uiso 1 1 calc R
H17B H 0.2617 -0.1788 0.3079 0.094 Uiso 1 1 calc R
H17C H 0.2861 -0.0680 0.2784 0.094 Uiso 1 1 calc R
C18 C 0.2680(3) 0.2068(3) 0.3457(2) 0.0331(7) Uani 1 1 d .
C19 C 0.3489(3) 0.2161(3) 0.2818(3) 0.0331(7) Uani 1 1 d .
C20 C 0.3227(3) 0.2956(3) 0.1976(3) 0.0326(7) Uani 1 1 d .
H20 H 0.3626 0.3178 0.1434 0.039 Uiso 1 1 calc R
C21 C 0.2296(3) 0.3371(3) 0.2053(3) 0.0338(8) Uani 1 1 d .
C22 C 0.1968(3) 0.2812(3) 0.2960(3) 0.0341(8) Uani 1 1 d .
H22 H 0.1353 0.2917 0.3209 0.041 Uiso 1 1 calc R
C23 C 0.2574(3) 0.1551(3) 0.4522(3) 0.0432(9) Uani 1 1 d .
C24 C 0.2935(4) 0.2249(4) 0.4926(3) 0.0610(13) Uani 1 1 d .
H24A H 0.2495 0.2828 0.4729 0.092 Uiso 1 1 calc R
H24B H 0.3601 0.2434 0.4701 0.092 Uiso 1 1 calc R
H24C H 0.2938 0.1932 0.5606 0.092 Uiso 1 1 calc R
C25 C 0.1501(4) 0.1357(4) 0.4796(3) 0.0512(11) Uani 1 1 d .
H25A H 0.1260 0.0916 0.4538 0.077 Uiso 1 1 calc R
H25B H 0.1109 0.1967 0.4551 0.077 Uiso 1 1 calc R
H25C H 0.1444 0.1063 0.5475 0.077 Uiso 1 1 calc R
C26 C 0.3132(4) 0.0575(4) 0.4989(3) 0.0560(12) Uani 1 1 d .
H26A H 0.2978 0.0297 0.5655 0.084 Uiso 1 1 calc R
H26B H 0.3840 0.0666 0.4904 0.084 Uiso 1 1 calc R
H26C H 0.2937 0.0137 0.4709 0.084 Uiso 1 1 calc R
C27 C 0.4529(3) 0.1672(3) 0.2954(3) 0.0370(8) Uani 1 1 d .
C28 C 0.5111(3) 0.1906(4) 0.3670(3) 0.0483(10) Uani 1 1 d .
H28A H 0.5095 0.2606 0.3488 0.072 Uiso 1 1 calc R
H28B H 0.5794 0.1663 0.3689 0.072 Uiso 1 1 calc R
H28C H 0.4813 0.1595 0.4287 0.072 Uiso 1 1 calc R
C29 C 0.4544(3) 0.0581(3) 0.3220(3) 0.0474(10) Uani 1 1 d .
H29A H 0.4195 0.0268 0.3810 0.071 Uiso 1 1 calc R
H29B H 0.5226 0.0325 0.3286 0.071 Uiso 1 1 calc R
H29C H 0.4222 0.0451 0.2733 0.071 Uiso 1 1 calc R
C30 C 0.5122(3) 0.2098(3) 0.2046(3) 0.0437(9) Uani 1 1 d .
H30A H 0.4798 0.1970 0.1559 0.066 Uiso 1 1 calc R
H30B H 0.5786 0.1797 0.2145 0.066 Uiso 1 1 calc R
H30C H 0.5159 0.2796 0.1856 0.066 Uiso 1 1 calc R
C31 C 0.1870(3) 0.4347(3) 0.1389(3) 0.0378(8) Uani 1 1 d .
C32 C 0.0748(3) 0.4373(3) 0.1406(4) 0.0501(11) Uani 1 1 d .
H32A H 0.0517 0.3893 0.1192 0.075 Uiso 1 1 calc R
H32B H 0.0494 0.5018 0.0994 0.075 Uiso 1 1 calc R
H32C H 0.0515 0.4224 0.2041 0.075 Uiso 1 1 calc R
C33 C 0.2224(4) 0.4591(3) 0.0398(3) 0.0506(11) Uani 1 1 d .
H33A H 0.2937 0.4651 0.0368 0.076 Uiso 1 1 calc R
H33B H 0.1905 0.5203 -0.0018 0.076 Uiso 1 1 calc R
H33C H 0.2057 0.4075 0.0205 0.076 Uiso 1 1 calc R
C34 C 0.2227(4) 0.5123(3) 0.1712(4) 0.0478(10) Uani 1 1 d .
H34A H 0.1994 0.4980 0.2347 0.072 Uiso 1 1 calc R
H34B H 0.1965 0.5762 0.1295 0.072 Uiso 1 1 calc R
H34C H 0.2946 0.5114 0.1699 0.072 Uiso 1 1 calc R
C35 C 0.6110(3) 0.2544(3) -0.0515(3) 0.0481(10) Uani 1 1 d .
H35A H 0.5814 0.2198 0.0106 0.058 Uiso 1 1 calc R
H35B H 0.6750 0.2779 -0.0431 0.058 Uiso 1 1 calc R
C36 C 0.6250(3) 0.1879(3) -0.1009(4) 0.0485(10) Uani 1 1 d .
H36A H 0.6472 0.2243 -0.1655 0.058 Uiso 1 1 calc R
H36B H 0.6753 0.1365 -0.0688 0.058 Uiso 1 1 calc R
C37 C 0.5395(4) 0.0756(3) -0.1401(3) 0.0493(10) Uani 1 1 d .
H37A H 0.5912 0.0254 -0.1085 0.059 Uiso 1 1 calc R
H37B H 0.5560 0.1063 -0.2070 0.059 Uiso 1 1 calc R
C38 C 0.4417(4) 0.0314(3) -0.1272(3) 0.0508(11) Uani 1 1 d .
H38A H 0.4456 -0.0239 -0.1459 0.061 Uiso 1 1 calc R
H38B H 0.4222 0.0072 -0.0609 0.061 Uiso 1 1 calc R
C39 C 0.2750(4) 0.0674(3) -0.1640(3) 0.0502(11) Uani 1 1 d .
H39A H 0.2546 0.0586 -0.1003 0.060 Uiso 1 1 calc R
H39B H 0.2732 0.0043 -0.1689 0.060 Uiso 1 1 calc R
C40 C 0.2066(4) 0.1398(4) -0.2338(4) 0.0573(12) Uani 1 1 d .
H40A H 0.2274 0.1488 -0.2974 0.069 Uiso 1 1 calc R
H40B H 0.1392 0.1161 -0.2236 0.069 Uiso 1 1 calc R
C41 C 0.1568(4) 0.3054(4) -0.2961(4) 0.0652(15) Uani 1 1 d .
H41A H 0.0916 0.2846 -0.3053 0.078 Uiso 1 1 calc R
H41B H 0.1941 0.3237 -0.3551 0.078 Uiso 1 1 calc R
C42 C 0.1451(4) 0.3892(4) -0.2694(4) 0.0629(14) Uani 1 1 d .
H42A H 0.1053 0.4419 -0.3165 0.075 Uiso 1 1 calc R
H42B H 0.1107 0.3698 -0.2088 0.075 Uiso 1 1 calc R
C43 C 0.2331(4) 0.5052(4) -0.2399(4) 0.0647(14) Uani 1 1 d .
H43A H 0.1974 0.4894 -0.1804 0.078 Uiso 1 1 calc R
H43B H 0.1964 0.5589 -0.2889 0.078 Uiso 1 1 calc R
C44 C 0.3346(4) 0.5350(3) -0.2316(4) 0.0615(13) Uani 1 1 d .
H44A H 0.3717 0.5478 -0.2899 0.074 Uiso 1 1 calc R
H44B H 0.3310 0.5947 -0.2199 0.074 Uiso 1 1 calc R
C45 C 0.4726(4) 0.4855(3) -0.1323(4) 0.0499(11) Uani 1 1 d .
H45A H 0.4600 0.5345 -0.1060 0.060 Uiso 1 1 calc R
H45B H 0.5140 0.5140 -0.1886 0.060 Uiso 1 1 calc R
C46 C 0.5245(4) 0.3975(3) -0.0623(3) 0.0474(10) Uani 1 1 d .
H46A H 0.5851 0.4156 -0.0409 0.057 Uiso 1 1 calc R
H46B H 0.4816 0.3663 -0.0078 0.057 Uiso 1 1 calc R
C47 C 0.6146(10) 0.5212(7) -0.4117(7) 0.148(5) Uani 1 1 d .
H47A H 0.6699 0.5120 -0.3698 0.222 Uiso 1 1 calc R
H47B H 0.5563 0.5451 -0.3885 0.222 Uiso 1 1 calc R
H47C H 0.6310 0.5682 -0.4739 0.222 Uiso 1 1 calc R
C48 C 0.4056(6) 0.5716(6) -0.5838(5) 0.088(2) Uani 1 1 d .
C49 C 0.3568(6) 0.6014(6) -0.5195(5) 0.090(2) Uani 1 1 d .
H49 H 0.3076 0.5631 -0.4801 0.108 Uiso 1 1 calc R
C50 C 0.3803(7) 0.6864(7) -0.5137(6) 0.106(3) Uani 1 1 d .
H50 H 0.3488 0.7062 -0.4692 0.127 Uiso 1 1 calc R
C51 C 0.4513(7) 0.7433(6) -0.5743(6) 0.098(3) Uani 1 1 d .
H51 H 0.4667 0.8032 -0.5727 0.117 Uiso 1 1 calc R
C52 C 0.4984(8) 0.7117(6) -0.6359(5) 0.103(3) Uani 1 1 d .
H52 H 0.5481 0.7486 -0.6759 0.124 Uiso 1 1 calc R
C53 C 0.4735(7) 0.6283(7) -0.6389(5) 0.107(3) Uani 1 1 d .
H53 H 0.5061 0.6083 -0.6827 0.128 Uiso 1 1 calc R
B1 B 0.3053(4) 0.1615(4) 0.0637(3) 0.0385(9) Uani 1 1 d .
H1 H 0.308(4) 0.104(3) 0.144(3) 0.046 Uiso 1 1 d .
H2 H 0.246(4) 0.216(3) 0.056(3) 0.046 Uiso 1 1 d .
H3 H 0.370(4) 0.201(3) 0.041(3) 0.046 Uiso 1 1 d .
H4 H 0.289(4) 0.134(3) 0.020(3) 0.046 Uiso 1 1 d .

loop_
_atom_site_aniso_label
_atom_site_aniso_U_11
_atom_site_aniso_U_22
_atom_site_aniso_U_33
_atom_site_aniso_U_23
_atom_site_aniso_U_13
_atom_site_aniso_U_12
Dy1 0.02634(10) 0.02875(10) 0.03211(10) -0.01093(7) 0.00197(6) -0.00046(6)
K1 0.0344(4) 0.0349(4) 0.0443(4) -0.0170(3) 0.0005(3) -0.0017(3)
O2 0.0338(15) 0.0397(15) 0.0598(18) -0.0245(14) 0.0085(13) 0.0005(12)
O6 0.0416(17) 0.0340(14) 0.0636(19) -0.0222(13) 0.0002(14) 0.0004(12)
O5 0.0380(17) 0.0521(18) 0.0539(18) -0.0133(15) -0.0022(13) -0.0033(14)
O4 0.0451(18) 0.0549(18) 0.0459(16) -0.0188(14) -0.0048(13) -0.0075(14)
O3 0.0438(17) 0.0443(16) 0.0511(17) -0.0223(13) 0.0094(13) -0.0082(13)
C1 0.0237(17) 0.0304(17) 0.0386(18) -0.0124(14) 0.0054(13) -0.0004(13)
C2 0.0248(17) 0.0243(15) 0.0356(17) -0.0104(13) 0.0018(13) -0.0024(13)
C3 0.0252(17) 0.0275(16) 0.0421(19) -0.0144(15) 0.0049(14) -0.0006(13)
O1 0.0390(16) 0.0390(15) 0.0503(16) -0.0202(13) 0.0003(12) -0.0017(12)
C4 0.0252(18) 0.0281(17) 0.0399(19) -0.0098(14) 0.0023(14) 0.0001(13)
C5 0.0280(18) 0.0333(18) 0.0331(17) -0.0082(14) 0.0048(14) -0.0015(14)
C6 0.0268(18) 0.0342(18) 0.045(2) -0.0161(16) 0.0035(15) 0.0009(15)
C7 0.036(2) 0.037(2) 0.054(2) -0.0180(18) 0.0005(17) 0.0080(16)
C8 0.040(2) 0.059(3) 0.050(2) -0.028(2) 0.0067(18) 0.007(2)
C9 0.027(2) 0.047(2) 0.065(3) -0.016(2) 0.0115(18) 0.0004(17)
C10 0.0285(18) 0.0316(17) 0.0367(18) -0.0129(15) -0.0016(14) -0.0007(14)
C11 0.031(2) 0.046(2) 0.048(2) -0.0196(18) -0.0051(16) -0.0016(17)
C12 0.034(2) 0.049(2) 0.049(2) -0.0309(19) -0.0067(16) -0.0005(17)
C13 0.044(2) 0.0348(19) 0.0370(19) -0.0071(16) -0.0035(16) -0.0009(17)
C14 0.034(2) 0.0294(18) 0.043(2) -0.0070(15) 0.0017(16) 0.0024(15)
C15 0.095(4) 0.046(3) 0.044(3) -0.005(2) -0.012(3) 0.024(3)
C16 0.072(4) 0.031(2) 0.089(4) -0.009(2) -0.020(3) -0.001(2)
C17 0.052(3) 0.043(2) 0.072(3) -0.003(2) 0.016(2) 0.020(2)
C18 0.0302(19) 0.0362(18) 0.0331(17) -0.0141(15) -0.0006(14) -0.0020(15)
C19 0.0288(19) 0.0359(18) 0.0335(17) -0.0132(15) -0.0034(14) 0.0026(14)
C20 0.0300(19) 0.0326(18) 0.0328(17) -0.0101(14) 0.0018(14) -0.0049(14)
C21 0.0312(19) 0.0308(17) 0.0373(18) -0.0112(15) -0.0009(14) -0.0012(14)
C22 0.0313(19) 0.0356(18) 0.0354(18) -0.0147(15) 0.0013(14) 0.0013(15)
C23 0.043(2) 0.053(2) 0.0320(19) -0.0146(17) 0.0000(16) -0.0007(19)
C24 0.067(3) 0.083(4) 0.041(2) -0.032(2) 0.003(2) -0.009(3)
C25 0.048(3) 0.061(3) 0.035(2) -0.0099(19) 0.0082(18) 0.001(2)
C26 0.047(3) 0.065(3) 0.036(2) 0.000(2) -0.0017(18) 0.002(2)
C27 0.0254(18) 0.045(2) 0.0395(19) -0.0160(16) -0.0044(14) 0.0031(15)
C28 0.034(2) 0.064(3) 0.048(2) -0.023(2) -0.0076(17) -0.002(2)
C29 0.039(2) 0.047(2) 0.051(2) -0.0158(19) -0.0070(18) 0.0106(19)
C30 0.0259(19) 0.056(2) 0.047(2) -0.0190(19) 0.0004(16) 0.0019(17)
C31 0.035(2) 0.0275(17) 0.049(2) -0.0133(16) -0.0035(16) -0.0018(15)
C32 0.037(2) 0.033(2) 0.072(3) -0.012(2) -0.009(2) 0.0027(17)
C33 0.062(3) 0.034(2) 0.046(2) -0.0057(18) -0.003(2) 0.000(2)
C34 0.046(3) 0.034(2) 0.067(3) -0.024(2) -0.005(2) -0.0009(18)
C35 0.034(2) 0.050(2) 0.055(3) -0.015(2) -0.0038(18) -0.0022(18)
C36 0.029(2) 0.046(2) 0.065(3) -0.017(2) 0.0042(18) 0.0008(17)
C37 0.047(3) 0.043(2) 0.061(3) -0.025(2) 0.009(2) 0.0055(19)
C38 0.061(3) 0.034(2) 0.059(3) -0.0218(19) 0.009(2) 0.0016(19)
C39 0.051(3) 0.051(2) 0.058(3) -0.030(2) 0.008(2) -0.020(2)
C40 0.056(3) 0.070(3) 0.055(3) -0.033(2) 0.001(2) -0.021(3)
C41 0.060(3) 0.071(3) 0.055(3) -0.013(3) -0.016(2) -0.016(3)
C42 0.041(3) 0.062(3) 0.069(3) -0.008(3) -0.012(2) 0.000(2)
C43 0.053(3) 0.056(3) 0.082(4) -0.026(3) -0.012(3) 0.021(2)
C44 0.061(3) 0.038(2) 0.085(4) -0.024(2) -0.003(3) 0.009(2)
C45 0.049(3) 0.039(2) 0.069(3) -0.030(2) 0.004(2) -0.0078(19)
C46 0.046(3) 0.048(2) 0.056(3) -0.028(2) 0.0046(19) -0.0110(19)
C47 0.217(13) 0.099(6) 0.129(8) -0.046(6) -0.109(8) 0.035(7)
C48 0.102(6) 0.086(5) 0.077(4) -0.031(4) -0.023(4) -0.014(4)
C49 0.079(5) 0.107(6) 0.085(5) -0.038(4) -0.012(4) 0.002(4)
C50 0.110(7) 0.108(6) 0.098(6) -0.041(5) -0.045(5) 0.029(5)
C51 0.111(7) 0.091(5) 0.089(5) -0.032(4) -0.048(5) 0.012(5)
C52 0.145(8) 0.093(5) 0.068(4) -0.025(4) -0.013(5) -0.020(5)
C53 0.129(7) 0.123(7) 0.065(4) -0.029(4) -0.002(4) -0.041(6)
B1 0.035(2) 0.047(2) 0.037(2) -0.0202(19) 0.0072(17) -0.0054(19)

loop_
_atom_type_symbol
_atom_type_description
_atom_type_scat_dispersion_real
_atom_type_scat_dispersion_imag
_atom_type_scat_source
C C 0.0033 0.0016 'International Tables Vol C Tables 4.2.6.8 and 6.1.1.4'
H H 0.0000 0.0000 'International Tables Vol C Tables 4.2.6.8 and 6.1.1.4'
B B 0.0013 0.0007 'International Tables Vol C Tables 4.2.6.8 and 6.1.1.4'
O O 0.0106 0.0060 'International Tables Vol C Tables 4.2.6.8 and 6.1.1.4'
K K 0.2009 0.2494 'International Tables Vol C Tables 4.2.6.8 and 6.1.1.4'
Dy Dy -0.1892 4.4098 'International Tables Vol C Tables 4.2.6.8 and 6.1.1.4'

loop_
_geom_angle_atom_site_label_1
_geom_angle_atom_site_label_2
_geom_angle_atom_site_label_3
_geom_angle
_geom_angle_site_symmetry_1
_geom_angle_site_symmetry_3
C21 Dy1 C22 31.09(11) . .
C21 Dy1 C4 156.10(12) . .
C22 Dy1 C4 126.63(12) . .
C21 Dy1 C3 156.50(12) . .
C22 Dy1 C3 149.13(12) . .
C4 Dy1 C3 31.11(11) . .
C21 Dy1 C20 30.84(12) . .
C22 Dy1 C20 49.91(12) . .
C4 Dy1 C20 159.64(12) . .
C3 Dy1 C20 160.36(12) . .
C21 Dy1 C5 126.52(12) . .
C22 Dy1 C5 100.88(12) . .
C4 Dy1 C5 30.44(11) . .
C3 Dy1 C5 49.61(11) . .
C20 Dy1 C5 150.01(12) . .
C21 Dy1 B1 102.21(13) . .
C22 Dy1 B1 129.52(13) . .
C4 Dy1 B1 101.68(13) . .
C3 Dy1 B1 80.71(13) . .
C20 Dy1 B1 79.79(13) . .
C5 Dy1 B1 129.56(13) . .
C21 Dy1 C18 51.40(11) . .
C22 Dy1 C18 30.57(11) . .
C4 Dy1 C18 115.26(11) . .
C3 Dy1 C18 146.36(11) . .
C20 Dy1 C18 49.88(11) . .
C5 Dy1 C18 102.23(11) . .
B1 Dy1 C18 119.77(13) . .
C21 Dy1 C2 126.63(11) . .
C22 Dy1 C2 126.81(11) . .
C4 Dy1 C2 51.06(11) . .
C3 Dy1 C2 30.27(10) . .
C20 Dy1 C2 149.24(10) . .
C5 Dy1 C2 49.56(11) . .
B1 Dy1 C2 93.09(13) . .
C18 Dy1 C2 147.14(11) . .
C21 Dy1 C19 51.02(11) . .
C22 Dy1 C19 49.99(11) . .
C4 Dy1 C19 129.85(11) . .
C3 Dy1 C19 152.29(11) . .
C20 Dy1 C19 30.05(11) . .
C5 Dy1 C19 129.17(11) . .
B1 Dy1 C19 89.67(13) . .
C18 Dy1 C19 30.19(11) . .
C2 Dy1 C19 176.80(10) . .
C21 Dy1 C1 113.59(11) . .
C22 Dy1 C1 100.87(11) . .
C4 Dy1 C1 50.70(11) . .
C3 Dy1 C1 49.62(11) . .
C20 Dy1 C1 144.42(11) . .
C5 Dy1 C1 30.07(11) . .
B1 Dy1 C1 122.96(13) . .
C18 Dy1 C1 117.26(11) . .
C2 Dy1 C1 29.88(10) . .
C19 Dy1 C1 147.35(11) . .
C21 Dy1 H1 113.8(12) . .
C22 Dy1 H1 130.5(12) . .
C4 Dy1 H1 88.4(12) . .
C3 Dy1 H1 78.9(12) . .
C20 Dy1 H1 84.6(12) . .
C5 Dy1 H1 118.9(12) . .
B1 Dy1 H1 25.9(12) . .
C18 Dy1 H1 107.6(12) . .
C2 Dy1 H1 102.0(12) . .
C19 Dy1 H1 81.2(12) . .
C1 Dy1 H1 128.4(12) . .
C21 Dy1 H2 91.0(12) . .
C22 Dy1 H2 122.0(12) . .
C4 Dy1 H2 111.1(12) . .
C3 Dy1 H2 83.0(12) . .
C20 Dy1 H2 78.2(12) . .
C5 Dy1 H2 130.9(12) . .
B1 Dy1 H2 23.0(13) . .
C18 Dy1 H2 126.8(12) . .
C2 Dy1 H2 83.8(12) . .
C19 Dy1 H2 98.2(12) . .
C1 Dy1 H2 111.7(12) . .
H1 Dy1 H2 48.9(17) . .
O4 K1 O2 119.97(10) . .
O4 K1 O6 118.29(10) . .
O2 K1 O6 118.48(9) . .
O4 K1 O3 59.72(10) . .
O2 K1 O3 60.25(9) . .
O6 K1 O3 162.85(10) . .
O4 K1 O1 164.72(9) . .
O2 K1 O1 59.48(9) . .
O6 K1 O1 59.07(9) . .
O3 K1 O1 117.71(9) . .
O4 K1 O5 59.64(10) . .
O2 K1 O5 153.76(10) . .
O6 K1 O5 59.38(10) . .
O3 K1 O5 113.27(10) . .
O1 K1 O5 113.29(9) . .
O4 K1 B1 98.68(12) . .
O2 K1 B1 87.17(11) . .
O6 K1 B1 102.19(12) . .
O3 K1 B1 94.87(11) . .
O1 K1 B1 96.55(11) . .
O5 K1 B1 119.07(12) . .
O4 K1 C39 42.93(11) . .
O2 K1 C39 79.49(11) . .
O6 K1 C39 161.20(11) . .
O3 K1 C39 23.09(10) . .
O1 K1 C39 138.88(11) . .
O5 K1 C39 102.16(11) . .
B1 K1 C39 83.15(12) . .
O4 K1 C46 160.22(11) . .
O2 K1 C46 79.16(10) . .
O6 K1 C46 42.02(10) . .
O3 K1 C46 139.20(11) . .
O1 K1 C46 22.74(10) . .
O5 K1 C46 101.13(11) . .
B1 K1 C46 86.54(12) . .
C39 K1 C46 156.68(12) . .
O4 K1 H3 118.0(11) . .
O2 K1 H3 78.1(11) . .
O6 K1 H3 91.5(11) . .
O3 K1 H3 104.4(11) . .
O1 K1 H3 77.3(11) . .
O5 K1 H3 126.8(11) . .
B1 K1 H3 19.3(11) . .
C39 K1 H3 98.1(11) . .
C46 K1 H3 68.3(11) . .
O4 K1 H4 83.8(10) . .
O2 K1 H4 85.8(10) . .
O6 K1 H4 118.6(11) . .
O3 K1 H4 78.6(11) . .
O1 K1 H4 110.9(10) . .
O5 K1 H4 119.0(10) . .
B1 K1 H4 18.0(10) . .
C39 K1 H4 65.2(11) . .
C46 K1 H4 103.9(11) . .
H3 K1 H4 35.6(14) . .
C36 O2 C37 113.3(3) . .
C36 O2 K1 117.6(2) . .
C37 O2 K1 116.6(3) . .
C45 O6 C44 112.1(4) . .
C45 O6 K1 119.3(2) . .
C44 O6 K1 118.3(3) . .
C43 O5 C42 111.6(4) . .
C43 O5 K1 113.6(3) . .
C42 O5 K1 111.4(3) . .
C41 O4 C40 113.0(4) . .
C41 O4 K1 119.7(3) . .
C40 O4 K1 119.6(3) . .
C38 O3 C39 111.3(4) . .
C38 O3 K1 111.6(3) . .
C39 O3 K1 105.4(3) . .
C5 C1 C2 106.3(3) . .
C5 C1 C6 116.7(3) . .
C2 C1 C6 134.6(3) . .
C5 C1 Dy1 70.7(2) . .
C2 C1 Dy1 74.3(2) . .
C6 C1 Dy1 132.4(2) . .
C3 C2 C1 106.2(3) . .
C3 C2 C10 120.6(3) . .
C1 C2 C10 132.7(3) . .
C3 C2 Dy1 69.4(2) . .
C1 C2 Dy1 75.8(2) . .
C10 C2 Dy1 125.4(2) . .
C4 C3 C2 110.9(3) . .
C4 C3 Dy1 74.0(2) . .
C2 C3 Dy1 80.3(2) . .
C4 C3 H999 124.5 . .
C2 C3 H999 124.5 . .
Dy1 C3 H999 113.1 . .
C35 O1 C46 112.5(3) . .
C35 O1 K1 111.5(2) . .
C46 O1 K1 106.5(2) . .
C5 C4 C3 105.5(3) . .
C5 C4 C14 127.3(3) . .
C3 C4 C14 124.9(3) . .
C5 C4 Dy1 77.2(2) . .
C3 C4 Dy1 74.9(2) . .
C14 C4 Dy1 126.5(3) . .
C4 C5 C1 111.1(3) . .
C4 C5 Dy1 72.4(2) . .
C1 C5 Dy1 79.3(2) . .
C4 C5 H5 124.5 . .
C1 C5 H5 124.5 . .
Dy1 C5 H5 115.6 . .
C7 C6 C1 117.8(3) . .
C7 C6 C8 105.3(3) . .
C1 C6 C8 111.3(3) . .
C7 C6 C9 106.7(3) . .
C1 C6 C9 106.7(3) . .
C8 C6 C9 108.7(4) . .
C6 C7 H7A 109.5 . .
C6 C7 H7B 109.5 . .
H7A C7 H7B 109.5 . .
C6 C7 H7C 109.5 . .
H7A C7 H7C 109.5 . .
H7B C7 H7C 109.5 . .
C6 C8 H8A 109.5 . .
C6 C8 H8B 109.5 . .
H8A C8 H8B 109.5 . .
C6 C8 H8C 109.5 . .
H8A C8 H8C 109.5 . .
H8B C8 H8C 109.5 . .
C6 C9 H9A 109.5 . .
C6 C9 H9B 109.5 . .
H9A C9 H9B 109.5 . .
C6 C9 H9C 109.5 . .
H9A C9 H9C 109.5 . .
H9B C9 H9C 109.5 . .
C13 C10 C2 114.0(3) . .
C13 C10 C12 104.8(3) . .
C2 C10 C12 111.6(3) . .
C13 C10 C11 111.1(3) . .
C2 C10 C11 109.6(3) . .
C12 C10 C11 105.3(3) . .
C10 C11 H11A 109.5 . .
C10 C11 H11B 109.5 . .
H11A C11 H11B 109.5 . .
C10 C11 H11C 109.5 . .
H11A C11 H11C 109.5 . .
H11B C11 H11C 109.5 . .
C10 C12 H12A 109.5 . .
C10 C12 H12B 109.5 . .
H12A C12 H12B 109.5 . .
C10 C12 H12C 109.5 . .
H12A C12 H12C 109.5 . .
H12B C12 H12C 109.5 . .
C10 C13 H13A 109.5 . .
C10 C13 H13B 109.5 . .
H13A C13 H13B 109.5 . .
C10 C13 H13C 109.5 . .
H13A C13 H13C 109.5 . .
H13B C13 H13C 109.5 . .
C17 C14 C15 110.0(4) . .
C17 C14 C4 111.8(3) . .
C15 C14 C4 111.7(4) . .
C17 C14 C16 108.8(4) . .
C15 C14 C16 107.4(4) . .
C4 C14 C16 106.8(3) . .
C14 C15 H15A 109.5 . .
C14 C15 H15B 109.5 . .
H15A C15 H15B 109.5 . .
C14 C15 H15C 109.5 . .
H15A C15 H15C 109.5 . .
H15B C15 H15C 109.5 . .
C14 C16 H16A 109.5 . .
C14 C16 H16B 109.5 . .
H16A C16 H16B 109.5 . .
C14 C16 H16C 109.5 . .
H16A C16 H16C 109.5 . .
H16B C16 H16C 109.5 . .
C14 C17 H17A 109.5 . .
C14 C17 H17B 109.5 . .
H17A C17 H17B 109.5 . .
C14 C17 H17C 109.5 . .
H17A C17 H17C 109.5 . .
H17B C17 H17C 109.5 . .
C22 C18 C19 106.0(3) . .
C22 C18 C23 118.4(3) . .
C19 C18 C23 133.5(3) . .
C22 C18 Dy1 69.6(2) . .
C19 C18 Dy1 75.9(2) . .
C23 C18 Dy1 130.9(3) . .
C20 C19 C18 106.5(3) . .
C20 C19 C27 120.9(3) . .
C18 C19 C27 132.0(3) . .
C20 C19 Dy1 70.8(2) . .
C18 C19 Dy1 73.9(2) . .
C27 C19 Dy1 126.8(3) . .
C21 C20 C19 111.1(3) . .
C21 C20 Dy1 72.4(2) . .
C19 C20 Dy1 79.1(2) . .
C21 C20 H20 124.5 . .
C19 C20 H20 124.5 . .
Dy1 C20 H20 115.7 . .
C22 C21 C20 105.2(3) . .
C22 C21 C31 127.2(4) . .
C20 C21 C31 126.1(3) . .
C22 C21 Dy1 74.6(2) . .
C20 C21 Dy1 76.8(2) . .
C31 C21 Dy1 124.9(3) . .
C21 C22 C18 111.2(3) . .
C21 C22 Dy1 74.3(2) . .
C18 C22 Dy1 79.9(2) . .
C21 C22 H22 124.4 . .
C18 C22 H22 124.4 . .
Dy1 C22 H22 113.3 . .
C25 C23 C26 105.6(4) . .
C25 C23 C24 108.6(4) . .
C26 C23 C24 108.8(4) . .
C25 C23 C18 110.7(3) . .
C26 C23 C18 116.7(4) . .
C24 C23 C18 106.2(4) . .
C23 C24 H24A 109.5 . .
C23 C24 H24B 109.5 . .
H24A C24 H24B 109.5 . .
C23 C24 H24C 109.5 . .
H24A C24 H24C 109.5 . .
H24B C24 H24C 109.5 . .
C23 C25 H25A 109.5 . .
C23 C25 H25B 109.5 . .
H25A C25 H25B 109.5 . .
C23 C25 H25C 109.5 . .
H25A C25 H25C 109.5 . .
H25B C25 H25C 109.5 . .
C23 C26 H26A 109.5 . .
C23 C26 H26B 109.5 . .
H26A C26 H26B 109.5 . .
C23 C26 H26C 109.5 . .
H26A C26 H26C 109.5 . .
H26B C26 H26C 109.5 . .
C29 C27 C30 106.0(4) . .
C29 C27 C19 114.2(3) . .
C30 C27 C19 110.1(3) . .
C29 C27 C28 110.7(3) . .
C30 C27 C28 104.9(3) . .
C19 C27 C28 110.5(3) . .
C27 C28 H28A 109.5 . .
C27 C28 H28B 109.5 . .
H28A C28 H28B 109.5 . .
C27 C28 H28C 109.5 . .
H28A C28 H28C 109.5 . .
H28B C28 H28C 109.5 . .
C27 C29 H29A 109.5 . .
C27 C29 H29B 109.5 . .
H29A C29 H29B 109.5 . .
C27 C29 H29C 109.5 . .
H29A C29 H29C 109.5 . .
H29B C29 H29C 109.5 . .
C27 C30 H30A 109.5 . .
C27 C30 H30B 109.5 . .
H30A C30 H30B 109.5 . .
C27 C30 H30C 109.5 . .
H30A C30 H30C 109.5 . .
H30B C30 H30C 109.5 . .
C21 C31 C33 111.4(3) . .
C21 C31 C32 111.2(3) . .
C33 C31 C32 109.0(4) . .
C21 C31 C34 107.5(3) . .
C33 C31 C34 108.6(4) . .
C32 C31 C34 109.0(4) . .
C31 C32 H32A 109.5 . .
C31 C32 H32B 109.5 . .
H32A C32 H32B 109.5 . .
C31 C32 H32C 109.5 . .
H32A C32 H32C 109.5 . .
H32B C32 H32C 109.5 . .
C31 C33 H33A 109.5 . .
C31 C33 H33B 109.5 . .
H33A C33 H33B 109.5 . .
C31 C33 H33C 109.5 . .
H33A C33 H33C 109.5 . .
H33B C33 H33C 109.5 . .
C31 C34 H34A 109.5 . .
C31 C34 H34B 109.5 . .
H34A C34 H34B 109.5 . .
C31 C34 H34C 109.5 . .
H34A C34 H34C 109.5 . .
H34B C34 H34C 109.5 . .
O1 C35 C36 107.8(4) . .
O1 C35 H35A 110.1 . .
C36 C35 H35A 110.1 . .
O1 C35 H35B 110.1 . .
C36 C35 H35B 110.1 . .
H35A C35 H35B 108.5 . .
O2 C36 C35 108.0(4) . .
O2 C36 H36A 110.1 . .
C35 C36 H36A 110.1 . .
O2 C36 H36B 110.1 . .
C35 C36 H36B 110.1 . .
H36A C36 H36B 108.4 . .
O2 C37 C38 107.8(4) . .
O2 C37 H37A 110.2 . .
C38 C37 H37A 110.2 . .
O2 C37 H37B 110.2 . .
C38 C37 H37B 110.2 . .
H37A C37 H37B 108.5 . .
O3 C38 C37 109.0(4) . .
O3 C38 H38A 109.9 . .
C37 C38 H38A 109.9 . .
O3 C38 H38B 109.9 . .
C37 C38 H38B 109.9 . .
H38A C38 H38B 108.3 . .
O3 C39 C40 108.4(4) . .
O3 C39 K1 51.5(2) . .
C40 C39 K1 84.5(3) . .
O3 C39 H39A 110.0 . .
C40 C39 H39A 110.0 . .
K1 C39 H39A 77.0 . .
O3 C39 H39B 110.0 . .
C40 C39 H39B 110.0 . .
K1 C39 H39B 160.5 . .
H39A C39 H39B 108.4 . .
O4 C40 C39 109.5(4) . .
O4 C40 H40A 109.8 . .
C39 C40 H40A 109.8 . .
O4 C40 H40B 109.8 . .
C39 C40 H40B 109.8 . .
H40A C40 H40B 108.2 . .
O4 C41 C42 108.2(4) . .
O4 C41 H41A 110.1 . .
C42 C41 H41A 110.1 . .
O4 C41 H41B 110.1 . .
C42 C41 H41B 110.1 . .
H41A C41 H41B 108.4 . .
O5 C42 C41 109.2(5) . .
O5 C42 H42A 109.8 . .
C41 C42 H42A 109.8 . .
O5 C42 H42B 109.8 . .
C41 C42 H42B 109.8 . .
H42A C42 H42B 108.3 . .
O5 C43 C44 109.1(4) . .
O5 C43 H43A 109.9 . .
C44 C43 H43A 109.9 . .
O5 C43 H43B 109.9 . .
C44 C43 H43B 109.9 . .
H43A C43 H43B 108.3 . .
O6 C44 C43 107.9(4) . .
O6 C44 H44A 110.1 . .
C43 C44 H44A 110.1 . .
O6 C44 H44B 110.1 . .
C43 C44 H44B 110.1 . .
H44A C44 H44B 108.4 . .
O6 C45 C46 108.6(4) . .
O6 C45 H45A 110.0 . .
C46 C45 H45A 110.0 . .
O6 C45 H45B 110.0 . .
C46 C45 H45B 110.0 . .
H45A C45 H45B 108.4 . .
O1 C46 C45 107.7(4) . .
O1 C46 K1 50.80(19) . .
C45 C46 K1 84.5(3) . .
O1 C46 H46A 110.2 . .
C45 C46 H46A 110.2 . .
K1 C46 H46A 160.0 . .
O1 C46 H46B 110.2 . .
C45 C46 H46B 110.2 . .
K1 C46 H46B 77.3 . .
H46A C46 H46B 108.5 . .
C48 C47 H47A 109.5 2_664 .
C48 C47 H47B 109.5 2_664 .
H47A C47 H47B 109.5 . .
C48 C47 H47C 109.5 2_664 .
H47A C47 H47C 109.5 . .
H47B C47 H47C 109.5 . .
C53 C48 C49 118.1(8) . .
C53 C48 C47 120.8(10) . 2_664
C49 C48 C47 121.1(9) . 2_664
C50 C49 C48 120.0(9) . .
C50 C49 H49 120.0 . .
C48 C49 H49 120.0 . .
C49 C50 C51 119.1(9) . .
C49 C50 H50 120.5 . .
C51 C50 H50 120.5 . .
C52 C51 C50 119.5(9) . .
C52 C51 H51 120.2 . .
C50 C51 H51 120.2 . .
C53 C52 C51 119.3(9) . .
C53 C52 H52 120.3 . .
C51 C52 H52 120.3 . .
C48 C53 C52 123.9(10) . .
C48 C53 H53 118.0 . .
C52 C53 H53 118.0 . .
Dy1 B1 K1 144.92(19) . .
Dy1 B1 H1 54(2) . .
K1 B1 H1 160(2) . .
Dy1 B1 H2 55(2) . .
K1 B1 H2 91(2) . .
H1 B1 H2 109(3) . .
Dy1 B1 H3 124(3) . .
K1 B1 H3 55(3) . .
H1 B1 H3 114(3) . .
H2 B1 H3 105(4) . .
Dy1 B1 H4 126(3) . .
K1 B1 H4 62(3) . .
H1 B1 H4 115(4) . .
H2 B1 H4 104(4) . .
H3 B1 H4 109(4) . .

loop_
_geom_bond_atom_site_label_1
_geom_bond_atom_site_label_2
_geom_bond_distance
_geom_bond_site_symmetry_2
Dy1 C21 2.629(4) .
Dy1 C22 2.632(4) .
Dy1 C4 2.635(4) .
Dy1 C3 2.647(4) .
Dy1 C20 2.684(4) .
Dy1 C5 2.695(4) .
Dy1 B1 2.735(4) .
Dy1 C18 2.765(4) .
Dy1 C2 2.787(4) .
Dy1 C19 2.791(4) .
Dy1 C1 2.806(4) .
Dy1 H1 2.25(5) .
Dy1 H2 2.28(5) .
K1 O4 2.750(3) .
K1 O2 2.786(3) .
K1 O6 2.797(3) .
K1 O3 2.837(3) .
K1 O1 2.856(3) .
K1 O5 2.857(3) .
K1 B1 3.092(5) .
K1 C39 3.494(4) .
K1 C46 3.534(5) .
K1 H3 2.63(5) .
K1 H4 2.77(5) .
O2 C36 1.418(5) .
O2 C37 1.438(5) .
O6 C45 1.420(6) .
O6 C44 1.430(6) .
O5 C43 1.433(7) .
O5 C42 1.433(6) .
O4 C41 1.413(6) .
O4 C40 1.423(6) .
O3 C38 1.418(6) .
O3 C39 1.421(5) .
C1 C5 1.431(5) .
C1 C2 1.442(5) .
C1 C6 1.538(5) .
C2 C3 1.425(5) .
C2 C10 1.539(5) .
C3 C4 1.416(5) .
C3 H999 0.9500 .
O1 C35 1.413(5) .
O1 C46 1.425(5) .
C4 C5 1.400(5) .
C4 C14 1.521(5) .
C5 H5 0.9500 .
C6 C7 1.533(5) .
C6 C8 1.539(6) .
C6 C9 1.548(6) .
C7 H7A 0.9800 .
C7 H7B 0.9800 .
C7 H7C 0.9800 .
C8 H8A 0.9800 .
C8 H8B 0.9800 .
C8 H8C 0.9800 .
C9 H9A 0.9800 .
C9 H9B 0.9800 .
C9 H9C 0.9800 .
C10 C13 1.538(5) .
C10 C12 1.552(5) .
C10 C11 1.556(5) .
C11 H11A 0.9800 .
C11 H11B 0.9800 .
C11 H11C 0.9800 .
C12 H12A 0.9800 .
C12 H12B 0.9800 .
C12 H12C 0.9800 .
C13 H13A 0.9800 .
C13 H13B 0.9800 .
C13 H13C 0.9800 .
C14 C17 1.509(6) .
C14 C15 1.515(6) .
C14 C16 1.549(7) .
C15 H15A 0.9800 .
C15 H15B 0.9800 .
C15 H15C 0.9800 .
C16 H16A 0.9800 .
C16 H16B 0.9800 .
C16 H16C 0.9800 .
C17 H17A 0.9800 .
C17 H17B 0.9800 .
C17 H17C 0.9800 .
C18 C22 1.429(5) .
C18 C19 1.447(5) .
C18 C23 1.544(5) .
C19 C20 1.423(5) .
C19 C27 1.546(5) .
C20 C21 1.414(5) .
C20 H20 0.9500 .
C21 C22 1.410(5) .
C21 C31 1.522(5) .
C22 H22 0.9500 .
C23 C25 1.525(6) .
C23 C26 1.531(7) .
C23 C24 1.538(7) .
C24 H24A 0.9800 .
C24 H24B 0.9800 .
C24 H24C 0.9800 .
C25 H25A 0.9800 .
C25 H25B 0.9800 .
C25 H25C 0.9800 .
C26 H26A 0.9800 .
C26 H26B 0.9800 .
C26 H26C 0.9800 .
C27 C29 1.531(6) .
C27 C30 1.538(6) .
C27 C28 1.551(6) .
C28 H28A 0.9800 .
C28 H28B 0.9800 .
C28 H28C 0.9800 .
C29 H29A 0.9800 .
C29 H29B 0.9800 .
C29 H29C 0.9800 .
C30 H30A 0.9800 .
C30 H30B 0.9800 .
C30 H30C 0.9800 .
C31 C33 1.522(6) .
C31 C32 1.528(6) .
C31 C34 1.554(6) .
C32 H32A 0.9800 .
C32 H32B 0.9800 .
C32 H32C 0.9800 .
C33 H33A 0.9800 .
C33 H33B 0.9800 .
C33 H33C 0.9800 .
C34 H34A 0.9800 .
C34 H34B 0.9800 .
C34 H34C 0.9800 .
C35 C36 1.500(7) .
C35 H35A 0.9900 .
C35 H35B 0.9900 .
C36 H36A 0.9900 .
C36 H36B 0.9900 .
C37 C38 1.495(7) .
C37 H37A 0.9900 .
C37 H37B 0.9900 .
C38 H38A 0.9900 .
C38 H38B 0.9900 .
C39 C40 1.501(8) .
C39 H39A 0.9900 .
C39 H39B 0.9900 .
C40 H40A 0.9900 .
C40 H40B 0.9900 .
C41 C42 1.488(9) .
C41 H41A 0.9900 .
C41 H41B 0.9900 .
C42 H42A 0.9900 .
C42 H42B 0.9900 .
C43 C44 1.500(8) .
C43 H43A 0.9900 .
C43 H43B 0.9900 .
C44 H44A 0.9900 .
C44 H44B 0.9900 .
C45 C46 1.501(7) .
C45 H45A 0.9900 .
C45 H45B 0.9900 .
C46 H46A 0.9900 .
C46 H46B 0.9900 .
C47 C48 1.473(12) 2_664
C47 H47A 0.9800 .
C47 H47B 0.9800 .
C47 H47C 0.9800 .
C48 C53 1.338(11) .
C48 C49 1.403(11) .
C48 C47 1.473(12) 2_664
C49 C50 1.379(12) .
C49 H49 0.9500 .
C50 C51 1.403(13) .
C50 H50 0.9500 .
C51 C52 1.374(12) .
C51 H51 0.9500 .
C52 C53 1.341(12) .
C52 H52 0.9500 .
C53 H53 0.9500 .
B1 H1 1.21(5) .
B1 H2 1.09(5) .
B1 H3 1.06(5) .
B1 H4 0.97(5) .
